data_7109307
loop_
_publ_author_name
'Shoko Hachiya'
'Yoshio Kasashima'
'Fumitoshi Yagishita'
'Takashi Mino'
'Hyuma Masuc'
'Masami Sakamoto'

_publ_section_title
;
 Asymmetric transformation by dynamic crystallization of achiral
 succinimides
;
_journal_name_full Chem.Commun.
_journal_page_first 4776
_journal_paper_doi 10.1039/c3cc41678j
_journal_volume 49
_journal_year 2013
_chemical_formula_sum 'C23 H19 N O2'
_chemical_formula_weight 341.39
_chemical_name_systematic
;
?
;
_space_group_IT_number 14
_symmetry_cell_setting monoclinic
_symmetry_space_group_name_Hall '-P 2ybc'
_symmetry_space_group_name_H-M 'P 1 21/c 1'
_atom_sites_solution_hydrogens geom
_atom_sites_solution_primary direct
_atom_sites_solution_secondary difmap
_audit_creation_method SHELXL-97
_cell_angle_alpha 90.00
_cell_angle_beta 100.3140(10)
_cell_angle_gamma 90.00
_cell_formula_units_Z 4
_cell_length_a 8.8218(6)
_cell_length_b 17.4333(12)
_cell_length_c 11.8783(9)
_cell_measurement_reflns_used 1859
_cell_measurement_temperature 173
_cell_measurement_theta_max 23.77
_cell_measurement_theta_min 2.34
_cell_volume 1797.3(2)
_computing_cell_refinement 'Bruker SAINT'
_computing_data_collection 'Bruker APEX2'
_computing_data_reduction 'Bruker SAINT'
_computing_molecular_graphics 'Bruker SHELXTL'
_computing_publication_material 'Bruker SHELXTL'
_computing_structure_refinement 'SHELXL-97 (Sheldrick, 2008)'
_computing_structure_solution 'SHELXS-97 (Sheldrick, 2008)'
_diffrn_ambient_temperature 173
_diffrn_detector_area_resol_mean 8.333
_diffrn_measured_fraction_theta_full 0.999
_diffrn_measured_fraction_theta_max 0.997
_diffrn_measurement_device_type 'Bruker APEX-II CCD'
_diffrn_measurement_method '\f and \w scans'
_diffrn_radiation_monochromator graphite
_diffrn_radiation_source 'fine-focus sealed tube'
_diffrn_radiation_type MoK\a
_diffrn_radiation_wavelength 0.71073
_diffrn_reflns_av_R_equivalents 0.0291
_diffrn_reflns_av_sigmaI/netI 0.0368
_diffrn_reflns_limit_h_max 10
_diffrn_reflns_limit_h_min -10
_diffrn_reflns_limit_k_max 20
_diffrn_reflns_limit_k_min -17
_diffrn_reflns_limit_l_max 14
_diffrn_reflns_limit_l_min -13
_diffrn_reflns_number 8491
_diffrn_reflns_theta_full 25.00
_diffrn_reflns_theta_max 25.07
_diffrn_reflns_theta_min 2.10
_exptl_absorpt_coefficient_mu 0.080
_exptl_absorpt_correction_T_max 0.9881
_exptl_absorpt_correction_T_min 0.9763
_exptl_absorpt_correction_type empirical
_exptl_absorpt_process_details 'SADABS Sheldrick 1997'
_exptl_crystal_colour colourless
_exptl_crystal_density_diffrn 1.262
_exptl_crystal_density_method 'not measured'
_exptl_crystal_description prismatic
_exptl_crystal_F_000 720
_exptl_crystal_size_max 0.30
_exptl_crystal_size_mid 0.25
_exptl_crystal_size_min 0.15
_refine_diff_density_max 0.243
_refine_diff_density_min -0.271
_refine_diff_density_rms 0.057
_refine_ls_extinction_method none
_refine_ls_goodness_of_fit_ref 1.037
_refine_ls_hydrogen_treatment constr
_refine_ls_matrix_type full
_refine_ls_number_parameters 236
_refine_ls_number_reflns 3190
_refine_ls_number_restraints 0
_refine_ls_restrained_S_all 1.037
_refine_ls_R_factor_all 0.0580
_refine_ls_R_factor_gt 0.0447
_refine_ls_shift/su_max 0.000
_refine_ls_shift/su_mean 0.000
_refine_ls_structure_factor_coef Fsqd
_refine_ls_weighting_details 'calc w=1/[\s^2^(Fo^2^)+(0.0632P)^2^+0.1468P] where P=(Fo^2^+2Fc^2^)/3'
_refine_ls_weighting_scheme calc
_refine_ls_wR_factor_gt 0.1096
_refine_ls_wR_factor_ref 0.1175
_reflns_number_gt 2512
_reflns_number_total 3190
_reflns_threshold_expression >2sigma(I)
_cod_data_source_file c3cc41678j.txt
_cod_data_source_block saka328_p21c
_cod_original_sg_symbol_H-M P2(1)/c
_cod_database_code 7109307

loop_
_symmetry_equiv_pos_as_xyz
'x, y, z'
'-x, y+1/2, -z+1/2'
'-x, -y, -z'
'x, -y-1/2, z-1/2'

loop_
_atom_site_label
_atom_site_type_symbol
_atom_site_fract_x
_atom_site_fract_y
_atom_site_fract_z
_atom_site_U_iso_or_equiv
_atom_site_adp_type
_atom_site_occupancy
_atom_site_symmetry_multiplicity
_atom_site_calc_flag
_atom_site_refinement_flags
C1 C 0.83880(17) 0.05093(9) 0.95807(14) 0.0280(4) Uani 1 1 d .
C2 C 0.78460(17) 0.04682(9) 0.82984(13) 0.0267(4) Uani 1 1 d .
H2 H 0.8708 0.0260 0.7946 0.032 Uiso 1 1 calc R
C3 C 0.65264(18) -0.01312(9) 0.81306(13) 0.0280(4) Uani 1 1 d .
H3 H 0.5540 0.0144 0.7837 0.034 Uiso 1 1 calc R
C4 C 0.64617(18) -0.04146(9) 0.93226(14) 0.0291(4) Uani 1 1 d .
C5 C 0.73946(17) 0.12430(9) 0.77673(13) 0.0262(4) Uani 1 1 d .
C6 C 0.81391(19) 0.15430(9) 0.69376(14) 0.0328(4) Uani 1 1 d .
H6 H 0.8993 0.1277 0.6738 0.039 Uiso 1 1 calc R
C7 C 0.7657(2) 0.22279(10) 0.63916(15) 0.0411(5) Uani 1 1 d .
H7 H 0.8179 0.2428 0.5823 0.049 Uiso 1 1 calc R
C8 C 0.6418(2) 0.26173(10) 0.66768(17) 0.0433(5) Uani 1 1 d .
H8 H 0.6066 0.3079 0.6292 0.052 Uiso 1 1 calc R
C9 C 0.5692(2) 0.23323(10) 0.75245(17) 0.0436(5) Uani 1 1 d .
H9 H 0.4855 0.2606 0.7735 0.052 Uiso 1 1 calc R
C10 C 0.61720(19) 0.16501(10) 0.80730(15) 0.0365(4) Uani 1 1 d .
H10 H 0.5667 0.1460 0.8658 0.044 Uiso 1 1 calc R
C11 C 0.67056(18) -0.07647(9) 0.72939(14) 0.0292(4) Uani 1 1 d .
C12 C 0.57385(19) -0.07921(10) 0.62363(14) 0.0346(4) Uani 1 1 d .
H12 H 0.4943 -0.0422 0.6050 0.041 Uiso 1 1 calc R
C13 C 0.5924(2) -0.13568(11) 0.54470(15) 0.0438(5) Uani 1 1 d .
H13 H 0.5257 -0.1370 0.4724 0.053 Uiso 1 1 calc R
C14 C 0.7067(2) -0.18962(11) 0.57070(16) 0.0446(5) Uani 1 1 d .
H14 H 0.7184 -0.2285 0.5168 0.053 Uiso 1 1 calc R
C15 C 0.8047(2) -0.18729(10) 0.67546(16) 0.0422(5) Uani 1 1 d .
H15 H 0.8844 -0.2243 0.6932 0.051 Uiso 1 1 calc R
C16 C 0.78675(19) -0.13100(10) 0.75472(15) 0.0366(4) Uani 1 1 d .
H16 H 0.8542 -0.1297 0.8267 0.044 Uiso 1 1 calc R
C17 C 0.77798(17) -0.01462(9) 1.13235(13) 0.0290(4) Uani 1 1 d .
C18 C 0.80095(18) 0.04759(10) 1.20589(14) 0.0325(4) Uani 1 1 d .
H18 H 0.8042 0.0979 1.1756 0.039 Uiso 1 1 calc R
C19 C 0.81924(18) 0.03726(11) 1.32353(15) 0.0378(4) Uani 1 1 d .
C20 C 0.8101(2) -0.03699(12) 1.36525(16) 0.0438(5) Uani 1 1 d .
H20 H 0.8193 -0.0451 1.4453 0.053 Uiso 1 1 calc R
C21 C 0.7878(2) -0.09887(12) 1.29182(16) 0.0449(5) Uani 1 1 d .
H21 H 0.7824 -0.1491 1.3219 0.054 Uiso 1 1 calc R
C22 C 0.77328(19) -0.08871(10) 1.17449(15) 0.0366(4) Uani 1 1 d .
H22 H 0.7604 -0.1315 1.1241 0.044 Uiso 1 1 calc R
C23 C 0.8432(2) 0.10504(13) 1.40288(16) 0.0520(5) Uani 1 1 d .
H23A H 0.9537 0.1125 1.4304 0.078 Uiso 1 1 calc R
H23B H 0.7916 0.0958 1.4682 0.078 Uiso 1 1 calc R
H23C H 0.7998 0.1511 1.3619 0.078 Uiso 1 1 calc R
N1 N 0.75592(14) -0.00219(7) 1.01109(11) 0.0271(3) Uani 1 1 d .
O1 O 0.93930(13) 0.09191(6) 1.00797(10) 0.0378(3) Uani 1 1 d .
O2 O 0.55842(13) -0.08889(7) 0.95822(10) 0.0405(3) Uani 1 1 d .

loop_
_atom_site_aniso_label
_atom_site_aniso_U_11
_atom_site_aniso_U_22
_atom_site_aniso_U_33
_atom_site_aniso_U_23
_atom_site_aniso_U_13
_atom_site_aniso_U_12
C1 0.0258(8) 0.0272(9) 0.0296(9) 0.0004(7) 0.0014(7) 0.0028(7)
C2 0.0263(8) 0.0277(9) 0.0260(9) -0.0025(7) 0.0043(6) 0.0001(6)
C3 0.0252(8) 0.0291(9) 0.0283(9) -0.0021(7) 0.0012(7) -0.0019(7)
C4 0.0271(8) 0.0281(9) 0.0319(9) -0.0043(7) 0.0049(7) 0.0004(7)
C5 0.0271(8) 0.0280(8) 0.0222(8) -0.0039(6) 0.0009(6) -0.0011(6)
C6 0.0340(9) 0.0360(9) 0.0285(9) -0.0005(7) 0.0062(7) 0.0022(7)
C7 0.0481(11) 0.0403(10) 0.0344(10) 0.0063(8) 0.0056(8) -0.0049(9)
C8 0.0469(11) 0.0288(10) 0.0485(12) 0.0027(8) -0.0071(9) -0.0004(8)
C9 0.0398(10) 0.0342(10) 0.0562(13) -0.0066(9) 0.0071(9) 0.0097(8)
C10 0.0374(9) 0.0348(10) 0.0392(10) -0.0028(8) 0.0119(8) 0.0027(8)
C11 0.0310(9) 0.0294(9) 0.0271(9) -0.0027(7) 0.0054(7) -0.0058(7)
C12 0.0360(9) 0.0388(10) 0.0283(10) -0.0003(7) 0.0038(7) -0.0062(8)
C13 0.0529(12) 0.0515(12) 0.0270(10) -0.0058(8) 0.0069(8) -0.0138(10)
C14 0.0602(12) 0.0401(11) 0.0380(11) -0.0131(8) 0.0214(9) -0.0144(10)
C15 0.0456(11) 0.0327(10) 0.0511(12) -0.0062(9) 0.0161(9) -0.0034(8)
C16 0.0366(9) 0.0350(10) 0.0369(10) -0.0044(8) 0.0033(8) -0.0028(8)
C17 0.0244(8) 0.0360(10) 0.0265(9) 0.0009(7) 0.0042(6) 0.0044(7)
C18 0.0280(9) 0.0393(10) 0.0294(9) -0.0001(7) 0.0032(7) 0.0045(7)
C19 0.0274(9) 0.0559(12) 0.0295(10) -0.0022(8) 0.0034(7) 0.0063(8)
C20 0.0343(10) 0.0690(14) 0.0283(10) 0.0102(9) 0.0058(8) 0.0089(9)
C21 0.0424(10) 0.0519(12) 0.0408(11) 0.0152(9) 0.0090(8) 0.0079(9)
C22 0.0350(9) 0.0374(10) 0.0374(10) 0.0044(8) 0.0062(8) 0.0036(8)
C23 0.0481(12) 0.0756(15) 0.0314(11) -0.0126(10) 0.0049(9) 0.0012(10)
N1 0.0260(7) 0.0293(7) 0.0254(7) 0.0005(6) 0.0026(5) 0.0005(6)
O1 0.0366(7) 0.0406(7) 0.0331(7) -0.0003(5) -0.0022(5) -0.0110(5)
O2 0.0423(7) 0.0425(8) 0.0375(7) -0.0024(6) 0.0093(6) -0.0158(6)

loop_
_atom_type_symbol
_atom_type_description
_atom_type_scat_dispersion_real
_atom_type_scat_dispersion_imag
_atom_type_scat_source
C C 0.0033 0.0016 'International Tables Vol C Tables 4.2.6.8 and 6.1.1.4'
H H 0.0000 0.0000 'International Tables Vol C Tables 4.2.6.8 and 6.1.1.4'
N N 0.0061 0.0033 'International Tables Vol C Tables 4.2.6.8 and 6.1.1.4'
O O 0.0106 0.0060 'International Tables Vol C Tables 4.2.6.8 and 6.1.1.4'

loop_
_geom_angle_atom_site_label_1
_geom_angle_atom_site_label_2
_geom_angle_atom_site_label_3
_geom_angle
O1 C1 N1 124.60(15)
O1 C1 C2 126.40(15)
N1 C1 C2 108.99(13)
C5 C2 C1 112.89(12)
C5 C2 C3 114.36(12)
C1 C2 C3 104.82(12)
C5 C2 H2 108.2
C1 C2 H2 108.2
C3 C2 H2 108.2
C4 C3 C11 113.77(13)
C4 C3 C2 104.69(12)
C11 C3 C2 114.33(13)
C4 C3 H3 107.9
C11 C3 H3 107.9
C2 C3 H3 107.9
O2 C4 N1 124.16(15)
O2 C4 C3 126.57(14)
N1 C4 C3 109.24(13)
C6 C5 C10 118.85(15)
C6 C5 C2 120.80(14)
C10 C5 C2 120.29(14)
C5 C6 C7 120.91(16)
C5 C6 H6 119.5
C7 C6 H6 119.5
C8 C7 C6 119.90(17)
C8 C7 H7 120.1
C6 C7 H7 120.1
C9 C8 C7 119.58(17)
C9 C8 H8 120.2
C7 C8 H8 120.2
C8 C9 C10 120.68(17)
C8 C9 H9 119.7
C10 C9 H9 119.7
C9 C10 C5 120.04(16)
C9 C10 H10 120.0
C5 C10 H10 120.0
C12 C11 C16 118.83(15)
C12 C11 C3 120.03(14)
C16 C11 C3 121.10(14)
C11 C12 C13 120.54(16)
C11 C12 H12 119.7
C13 C12 H12 119.7
C14 C13 C12 120.26(17)
C14 C13 H13 119.9
C12 C13 H13 119.9
C13 C14 C15 119.87(17)
C13 C14 H14 120.1
C15 C14 H14 120.1
C14 C15 C16 120.14(18)
C14 C15 H15 119.9
C16 C15 H15 119.9
C15 C16 C11 120.36(16)
C15 C16 H16 119.8
C11 C16 H16 119.8
C18 C17 C22 120.77(16)
C18 C17 N1 119.55(14)
C22 C17 N1 119.67(14)
C17 C18 C19 120.70(16)
C17 C18 H18 119.7
C19 C18 H18 119.7
C18 C19 C20 118.32(17)
C18 C19 C23 120.46(17)
C20 C19 C23 121.20(17)
C21 C20 C19 120.83(17)
C21 C20 H20 119.6
C19 C20 H20 119.6
C20 C21 C22 120.82(17)
C20 C21 H21 119.6
C22 C21 H21 119.6
C21 C22 C17 118.52(17)
C21 C22 H22 120.7
C17 C22 H22 120.7
C19 C23 H23A 109.5
C19 C23 H23B 109.5
H23A C23 H23B 109.5
C19 C23 H23C 109.5
H23A C23 H23C 109.5
H23B C23 H23C 109.5
C1 N1 C4 112.19(13)
C1 N1 C17 124.37(13)
C4 N1 C17 123.43(13)

loop_
_geom_bond_atom_site_label_1
_geom_bond_atom_site_label_2
_geom_bond_distance
C1 O1 1.2082(18)
C1 N1 1.398(2)
C1 C2 1.514(2)
C2 C5 1.514(2)
C2 C3 1.550(2)
C2 H2 1.0000
C3 C4 1.510(2)
C3 C11 1.513(2)
C3 H3 1.0000
C4 O2 1.2098(19)
C4 N1 1.3994(19)
C5 C6 1.381(2)
C5 C10 1.392(2)
C6 C7 1.389(2)
C6 H6 0.9500
C7 C8 1.379(3)
C7 H7 0.9500
C8 C9 1.379(3)
C8 H8 0.9500
C9 C10 1.385(2)
C9 H9 0.9500
C10 H10 0.9500
C11 C12 1.387(2)
C11 C16 1.391(2)
C12 C13 1.389(2)
C12 H12 0.9500
C13 C14 1.373(3)
C13 H13 0.9500
C14 C15 1.383(3)
C14 H14 0.9500
C15 C16 1.388(2)
C15 H15 0.9500
C16 H16 0.9500
C17 C18 1.385(2)
C17 C22 1.388(2)
C17 N1 1.435(2)
C18 C19 1.389(2)
C18 H18 0.9500
C19 C20 1.393(3)
C19 C23 1.503(3)
C20 C21 1.379(3)
C20 H20 0.9500
C21 C22 1.388(3)
C21 H21 0.9500
C22 H22 0.9500
C23 H23A 0.9800
C23 H23B 0.9800
C23 H23C 0.9800

loop_
_geom_torsion_atom_site_label_1
_geom_torsion_atom_site_label_2
_geom_torsion_atom_site_label_3
_geom_torsion_atom_site_label_4
_geom_torsion
O1 C1 C2 C5 -53.7(2)
N1 C1 C2 C5 127.69(13)
O1 C1 C2 C3 -178.80(15)
N1 C1 C2 C3 2.60(16)
C5 C2 C3 C4 -126.71(13)
C1 C2 C3 C4 -2.54(16)
C5 C2 C3 C11 108.13(15)
C1 C2 C3 C11 -127.70(14)
C11 C3 C4 O2 -54.7(2)
C2 C3 C4 O2 179.80(15)
C11 C3 C4 N1 127.23(14)
C2 C3 C4 N1 1.72(16)
C1 C2 C5 C6 120.00(16)
C3 C2 C5 C6 -120.26(16)
C1 C2 C5 C10 -62.86(18)
C3 C2 C5 C10 56.88(19)
C10 C5 C6 C7 -1.8(2)
C2 C5 C6 C7 175.42(14)
C5 C6 C7 C8 0.0(3)
C6 C7 C8 C9 1.7(3)
C7 C8 C9 C10 -1.5(3)
C8 C9 C10 C5 -0.2(3)
C6 C5 C10 C9 1.9(2)
C2 C5 C10 C9 -175.32(14)
C4 C3 C11 C12 130.59(16)
C2 C3 C11 C12 -109.19(16)
C4 C3 C11 C16 -51.8(2)
C2 C3 C11 C16 68.41(19)
C16 C11 C12 C13 0.3(2)
C3 C11 C12 C13 177.95(15)
C11 C12 C13 C14 0.2(3)
C12 C13 C14 C15 -0.6(3)
C13 C14 C15 C16 0.6(3)
C14 C15 C16 C11 -0.2(3)
C12 C11 C16 C15 -0.3(2)
C3 C11 C16 C15 -177.92(15)
C22 C17 C18 C19 -0.2(2)
N1 C17 C18 C19 178.59(14)
C17 C18 C19 C20 -1.5(2)
C17 C18 C19 C23 -179.63(15)
C18 C19 C20 C21 1.8(3)
C23 C19 C20 C21 179.88(16)
C19 C20 C21 C22 -0.3(3)
C20 C21 C22 C17 -1.5(3)
C18 C17 C22 C21 1.8(2)
N1 C17 C22 C21 -177.06(15)
O1 C1 N1 C4 179.74(15)
C2 C1 N1 C4 -1.64(17)
O1 C1 N1 C17 0.7(2)
C2 C1 N1 C17 179.34(13)
O2 C4 N1 C1 -178.24(15)
C3 C4 N1 C1 -0.10(17)
O2 C4 N1 C17 0.8(2)
C3 C4 N1 C17 178.94(13)
C18 C17 N1 C1 41.0(2)
C22 C17 N1 C1 -140.21(16)
C18 C17 N1 C4 -137.97(16)
C22 C17 N1 C4 40.9(2)
